data_4062198
_journal_name_full Organometallics
_journal_year 2003
_chemical_formula_sum 'C45 H40 Fe Ni P2 Si'
_chemical_formula_weight 785.36
_space_group_IT_number 2
_symmetry_cell_setting triclinic
_symmetry_space_group_name_Hall '-P 1'
_symmetry_space_group_name_H-M 'P -1'
_cell_angle_alpha 108.2460(11)
_cell_angle_beta 92.8720(12)
_cell_angle_gamma 106.6890(8)
_cell_formula_units_Z 2
_cell_length_a 11.5830(3)
_cell_length_b 12.0940(3)
_cell_length_c 14.8820(4)
_cell_measurement_temperature 150(2)
_cell_volume 1873.92(8)
_diffrn_ambient_temperature 150(2)
_exptl_crystal_density_diffrn 1.392
_cod_depositor_comments
;
The following automatic conversions were performed:
'_symmetry_cell_setting' value 'Triclinic' changed to 'triclinic'
according to '/home/saulius/struct/CIF-dictionaries/cif_core.dic'
dictionary named 'cif_core.dic' version 2.4.1 from 2010-06-29.

Automatic conversion script
Id: cif_fix_enum 1527 2010-12-29 10:47:43Z saulius 
;
_cod_database_code 4062198

loop_
_symmetry_equiv_pos_as_xyz
'x, y, z'
'-x, -y, -z'

loop_
_atom_site_label
_atom_site_type_symbol
_atom_site_fract_x
_atom_site_fract_y
_atom_site_fract_z
_atom_site_U_iso_or_equiv
_atom_site_adp_type
_atom_site_occupancy
_atom_site_symmetry_multiplicity
_atom_site_calc_flag
_atom_site_refinement_flags
_atom_site_disorder_assembly
_atom_site_disorder_group
Ni1 Ni 0.52198(3) 0.32018(3) 0.72259(2) 0.02227(9) Uani 1 1 d . . .
Fe1 Fe 0.14334(3) 0.10849(3) 0.90667(2) 0.02788(10) Uani 1 1 d . . .
P1 P 0.68002(6) 0.42802(5) 0.68371(4) 0.02202(14) Uani 1 1 d . . .
P2 P 0.42498(6) 0.44217(5) 0.70520(4) 0.02301(14) Uani 1 1 d . . .
Si1 Si 0.26180(6) 0.12130(6) 0.75508(5) 0.02569(15) Uani 1 1 d . . .
C1 C 0.2208(2) 0.0014(2) 0.81543(17) 0.0285(5) Uani 1 1 d . . .
C2 C 0.2726(3) 0.0283(2) 0.91335(18) 0.0333(6) Uani 1 1 d . . .
H2A H 0.3603 0.0731 0.9415 0.040 Uiso 1 1 calc R . .
C3 C 0.1801(3) -0.0164(2) 0.9638(2) 0.0360(6) Uani 1 1 d . . .
H3A H 0.1909 -0.0064 1.0333 0.043 Uiso 1 1 calc R . .
C4 C 0.0678(3) -0.0720(2) 0.89968(19) 0.0362(6) Uani 1 1 d . . .
H4A H -0.0139 -0.1085 0.9160 0.043 Uiso 1 1 calc R . .
C5 C 0.0920(2) -0.0633(2) 0.80885(19) 0.0324(6) Uani 1 1 d . . .
H5A H 0.0297 -0.0945 0.7502 0.039 Uiso 1 1 calc R . .
C6 C 0.1994(2) 0.2333(2) 0.84123(18) 0.0294(5) Uani 1 1 d . . .
C7 C 0.2491(3) 0.2851(2) 0.94168(19) 0.0350(6) Uani 1 1 d . . .
H7A H 0.3379 0.3180 0.9684 0.042 Uiso 1 1 calc R . .
C8 C 0.1521(3) 0.2811(2) 0.9971(2) 0.0427(7) Uani 1 1 d . . .
H8A H 0.1611 0.3086 1.0685 0.051 Uiso 1 1 calc R . .
C9 C 0.0408(3) 0.2265(2) 0.9331(2) 0.0406(7) Uani 1 1 d . . .
H9A H -0.0428 0.2089 0.9513 0.049 Uiso 1 1 calc R . .
C10 C 0.0686(3) 0.1989(2) 0.8391(2) 0.0348(6) Uani 1 1 d . . .
H10A H 0.0068 0.1588 0.7796 0.042 Uiso 1 1 calc R . .
C11 C 0.4241(2) 0.1836(2) 0.75177(16) 0.0257(5) Uani 1 1 d . . .
C12 C 0.5312(2) 0.1757(2) 0.74167(15) 0.0241(5) Uani 1 1 d . . .
C13 C 0.6034(2) 0.0942(2) 0.74063(16) 0.0260(5) Uani 1 1 d . . .
C14 C 0.7009(2) 0.0951(2) 0.68860(19) 0.0327(6) Uani 1 1 d . . .
H14A H 0.7239 0.1526 0.6563 0.039 Uiso 1 1 calc R . .
C15 C 0.7638(3) 0.0125(3) 0.6840(2) 0.0447(7) Uani 1 1 d . . .
H15A H 0.8275 0.0116 0.6462 0.054 Uiso 1 1 calc R . .
C16 C 0.7352(3) -0.0690(3) 0.7338(2) 0.0468(7) Uani 1 1 d . . .
H16A H 0.7806 -0.1237 0.7318 0.056 Uiso 1 1 calc R . .
C17 C 0.6401(3) -0.0697(2) 0.7862(2) 0.0387(6) Uani 1 1 d . . .
H17A H 0.6198 -0.1253 0.8204 0.046 Uiso 1 1 calc R . .
C18 C 0.5744(2) 0.0098(2) 0.78899(18) 0.0314(6) Uani 1 1 d . . .
H18A H 0.5083 0.0073 0.8244 0.038 Uiso 1 1 calc R . .
C19 C 0.1731(3) 0.0590(2) 0.63250(18) 0.0368(6) Uani 1 1 d . . .
H19A H 0.1964 -0.0106 0.5933 0.055 Uiso 0.50 1 calc PR . .
H19B H 0.1903 0.1233 0.6035 0.055 Uiso 0.50 1 calc PR . .
H19C H 0.0857 0.0315 0.6362 0.055 Uiso 0.50 1 calc PR . .
H19D H 0.1186 0.1067 0.6287 0.055 Uiso 0.50 1 calc PR . .
H19E H 0.1246 -0.0272 0.6185 0.055 Uiso 0.50 1 calc PR . .
H19F H 0.2292 0.0646 0.5858 0.055 Uiso 0.50 1 calc PR . .
C20 C 0.6517(2) 0.5697(2) 0.68053(17) 0.0265(5) Uani 1 1 d . . .
H20A H 0.6701 0.6313 0.7458 0.032 Uiso 1 1 calc R . .
H20B H 0.7043 0.6053 0.6395 0.032 Uiso 1 1 calc R . .
C21 C 0.5166(2) 0.5344(2) 0.63961(17) 0.0280(5) Uani 1 1 d . . .
H21A H 0.5019 0.4859 0.5704 0.034 Uiso 1 1 calc R . .
H21B H 0.4934 0.6093 0.6478 0.034 Uiso 1 1 calc R . .
C22 C 0.7069(2) 0.3595(2) 0.56119(16) 0.0260(5) Uani 1 1 d . . .
C23 C 0.7954(3) 0.4218(2) 0.51789(17) 0.0321(6) Uani 1 1 d . . .
H23A H 0.8450 0.5038 0.5526 0.038 Uiso 1 1 calc R . .
C24 C 0.8115(3) 0.3650(3) 0.42487(18) 0.0403(7) Uani 1 1 d . . .
H24A H 0.8710 0.4086 0.3959 0.048 Uiso 1 1 calc R . .
C25 C 0.7410(3) 0.2452(3) 0.37446(19) 0.0451(8) Uani 1 1 d . . .
H25A H 0.7532 0.2060 0.3112 0.054 Uiso 1 1 calc R . .
C26 C 0.6533(3) 0.1827(3) 0.4154(2) 0.0503(8) Uani 1 1 d . . .
H26A H 0.6050 0.1003 0.3804 0.060 Uiso 1 1 calc R . .
C27 C 0.6347(3) 0.2396(2) 0.50849(18) 0.0386(6) Uani 1 1 d . . .
H27A H 0.5727 0.1964 0.5359 0.046 Uiso 1 1 calc R . .
C28 C 0.8303(2) 0.4846(2) 0.75640(15) 0.0230(5) Uani 1 1 d . . .
C29 C 0.8497(2) 0.4225(2) 0.81716(16) 0.0285(5) Uani 1 1 d . . .
H29A H 0.7855 0.3547 0.8200 0.034 Uiso 1 1 calc R . .
C30 C 0.9626(3) 0.4589(2) 0.87388(18) 0.0335(6) Uani 1 1 d . . .
H30A H 0.9754 0.4155 0.9147 0.040 Uiso 1 1 calc R . .
C31 C 1.0556(2) 0.5582(2) 0.87054(18) 0.0336(6) Uani 1 1 d . . .
H31A H 1.1328 0.5825 0.9087 0.040 Uiso 1 1 calc R . .
C32 C 1.0371(2) 0.6223(2) 0.81199(17) 0.0312(6) Uani 1 1 d . . .
H32A H 1.1011 0.6912 0.8107 0.037 Uiso 1 1 calc R . .
C33 C 0.9251(2) 0.5860(2) 0.75510(16) 0.0257(5) Uani 1 1 d . . .
H33A H 0.9128 0.6304 0.7149 0.031 Uiso 1 1 calc R . .
C34 C 0.2731(2) 0.3798(2) 0.63415(17) 0.0262(5) Uani 1 1 d . . .
C35 C 0.2575(3) 0.3140(2) 0.53548(17) 0.0329(6) Uani 1 1 d . . .
H35A H 0.3268 0.3072 0.5053 0.040 Uiso 1 1 calc R . .
C36 C 0.1419(3) 0.2591(2) 0.48204(19) 0.0395(7) Uani 1 1 d . . .
H36A H 0.1325 0.2155 0.4154 0.047 Uiso 1 1 calc R . .
C37 C 0.0402(3) 0.2672(2) 0.5250(2) 0.0430(7) Uani 1 1 d . . .
H37A H -0.0389 0.2302 0.4879 0.052 Uiso 1 1 calc R . .
C38 C 0.0541(3) 0.3298(2) 0.6227(2) 0.0423(7) Uani 1 1 d . . .
H38A H -0.0156 0.3345 0.6527 0.051 Uiso 1 1 calc R . .
C39 C 0.1700(2) 0.3856(2) 0.67647(19) 0.0334(6) Uani 1 1 d . . .
H39A H 0.1787 0.4283 0.7432 0.040 Uiso 1 1 calc R . .
C40 C 0.4085(2) 0.5595(2) 0.81244(16) 0.0244(5) Uani 1 1 d . . .
C41 C 0.4175(2) 0.5403(2) 0.89948(16) 0.0307(6) Uani 1 1 d . . .
H41A H 0.4340 0.4688 0.9024 0.037 Uiso 1 1 calc R . .
C42 C 0.4026(3) 0.6251(3) 0.98246(18) 0.0400(7) Uani 1 1 d . . .
H42A H 0.4070 0.6104 1.0414 0.048 Uiso 1 1 calc R . .
C43 C 0.3816(3) 0.7303(3) 0.97933(19) 0.0408(7) Uani 1 1 d . . .
H43A H 0.3722 0.7885 1.0362 0.049 Uiso 1 1 calc R . .
C44 C 0.3739(3) 0.7512(2) 0.8931(2) 0.0405(7) Uani 1 1 d . . .
H44A H 0.3602 0.8241 0.8908 0.049 Uiso 1 1 calc R . .
C45 C 0.3864(2) 0.6653(2) 0.81035(18) 0.0324(6) Uani 1 1 d . . .
H45A H 0.3798 0.6793 0.7512 0.039 Uiso 1 1 calc R . .

loop_
_atom_site_aniso_label
_atom_site_aniso_U_11
_atom_site_aniso_U_22
_atom_site_aniso_U_33
_atom_site_aniso_U_23
_atom_site_aniso_U_13
_atom_site_aniso_U_12
Ni1 0.01933(17) 0.02352(16) 0.02573(16) 0.00941(12) 0.00493(12) 0.00814(12)
Fe1 0.0286(2) 0.02381(18) 0.0343(2) 0.01041(15) 0.01328(15) 0.01101(15)
P1 0.0199(3) 0.0228(3) 0.0240(3) 0.0080(2) 0.0047(2) 0.0076(2)
P2 0.0206(3) 0.0268(3) 0.0241(3) 0.0092(2) 0.0042(2) 0.0105(2)
Si1 0.0228(4) 0.0243(3) 0.0307(3) 0.0091(3) 0.0092(3) 0.0081(3)
C1 0.0307(14) 0.0230(11) 0.0347(13) 0.0087(10) 0.0131(11) 0.0128(10)
C2 0.0339(15) 0.0342(13) 0.0401(14) 0.0157(11) 0.0114(11) 0.0188(12)
C3 0.0445(17) 0.0340(14) 0.0408(14) 0.0193(12) 0.0170(13) 0.0204(12)
C4 0.0397(17) 0.0245(12) 0.0471(15) 0.0147(11) 0.0208(13) 0.0093(11)
C5 0.0326(15) 0.0213(11) 0.0425(14) 0.0094(11) 0.0125(12) 0.0081(10)
C6 0.0291(14) 0.0223(11) 0.0414(14) 0.0140(10) 0.0137(11) 0.0104(10)
C7 0.0381(16) 0.0229(12) 0.0407(15) 0.0082(11) 0.0128(12) 0.0063(11)
C8 0.060(2) 0.0275(13) 0.0441(16) 0.0110(12) 0.0260(15) 0.0171(13)
C9 0.0426(18) 0.0312(13) 0.0614(18) 0.0217(13) 0.0292(15) 0.0214(12)
C10 0.0307(15) 0.0320(13) 0.0516(16) 0.0212(12) 0.0123(12) 0.0160(11)
C11 0.0270(13) 0.0253(11) 0.0256(11) 0.0097(9) 0.0067(10) 0.0081(10)
C12 0.0248(13) 0.0227(11) 0.0233(11) 0.0062(9) 0.0049(9) 0.0069(9)
C13 0.0240(13) 0.0210(11) 0.0290(12) 0.0032(9) 0.0009(10) 0.0076(9)
C14 0.0281(14) 0.0295(13) 0.0428(15) 0.0130(11) 0.0092(11) 0.0114(11)
C15 0.0345(17) 0.0402(16) 0.0619(19) 0.0131(14) 0.0143(14) 0.0192(13)
C16 0.0402(18) 0.0373(15) 0.068(2) 0.0162(14) 0.0094(15) 0.0225(13)
C17 0.0432(17) 0.0344(14) 0.0431(15) 0.0168(12) 0.0039(13) 0.0157(12)
C18 0.0323(15) 0.0289(12) 0.0327(13) 0.0096(10) 0.0070(11) 0.0102(11)
C19 0.0338(16) 0.0339(14) 0.0388(14) 0.0096(12) 0.0020(12) 0.0088(12)
C20 0.0278(14) 0.0256(11) 0.0291(12) 0.0106(10) 0.0084(10) 0.0111(10)
C21 0.0300(14) 0.0342(13) 0.0282(12) 0.0165(10) 0.0081(10) 0.0155(11)
C22 0.0297(14) 0.0271(12) 0.0229(11) 0.0058(9) 0.0006(10) 0.0152(10)
C23 0.0363(15) 0.0344(13) 0.0286(12) 0.0093(11) 0.0090(11) 0.0168(12)
C24 0.0513(19) 0.0527(17) 0.0312(13) 0.0181(13) 0.0147(13) 0.0324(15)
C25 0.068(2) 0.0529(18) 0.0243(13) 0.0084(13) 0.0057(13) 0.0397(17)
C26 0.064(2) 0.0412(16) 0.0321(15) -0.0041(13) -0.0104(15) 0.0176(15)
C27 0.0406(17) 0.0360(14) 0.0322(13) 0.0065(11) -0.0017(12) 0.0084(12)
C28 0.0219(12) 0.0243(11) 0.0223(11) 0.0036(9) 0.0066(9) 0.0112(9)
C29 0.0314(14) 0.0237(11) 0.0286(12) 0.0068(10) 0.0031(10) 0.0089(10)
C30 0.0380(16) 0.0337(13) 0.0297(12) 0.0070(11) -0.0017(11) 0.0179(12)
C31 0.0263(14) 0.0361(14) 0.0317(13) -0.0003(11) -0.0027(10) 0.0144(11)
C32 0.0223(13) 0.0299(12) 0.0338(13) 0.0021(10) 0.0063(10) 0.0066(10)
C33 0.0251(13) 0.0258(11) 0.0259(11) 0.0075(9) 0.0075(10) 0.0085(10)
C34 0.0253(13) 0.0267(12) 0.0288(12) 0.0091(10) 0.0029(10) 0.0122(10)
C35 0.0355(15) 0.0332(13) 0.0286(12) 0.0090(11) 0.0044(11) 0.0108(11)
C36 0.0452(18) 0.0353(14) 0.0309(13) 0.0053(11) -0.0050(12) 0.0105(13)
C37 0.0325(16) 0.0326(14) 0.0545(18) 0.0052(13) -0.0147(13) 0.0106(12)
C38 0.0263(15) 0.0373(14) 0.0542(17) 0.0002(13) 0.0007(13) 0.0146(12)
C39 0.0271(14) 0.0316(13) 0.0361(14) 0.0008(11) 0.0038(11) 0.0132(11)
C40 0.0164(12) 0.0269(12) 0.0274(12) 0.0074(10) 0.0017(9) 0.0058(9)
C41 0.0296(14) 0.0365(13) 0.0275(12) 0.0110(10) 0.0014(10) 0.0131(11)
C42 0.0358(16) 0.0568(18) 0.0240(12) 0.0071(12) 0.0015(11) 0.0176(14)
C43 0.0302(15) 0.0389(15) 0.0342(14) -0.0094(12) -0.0011(11) 0.0079(12)
C44 0.0361(16) 0.0282(13) 0.0521(17) 0.0056(12) 0.0086(13) 0.0112(12)
C45 0.0329(15) 0.0301(13) 0.0368(14) 0.0124(11) 0.0062(11) 0.0127(11)

loop_
_geom_bond_atom_site_label_1
_geom_bond_atom_site_label_2
_geom_bond_distance
_geom_bond_site_symmetry_2
_geom_bond_publ_flag
Ni1 C12 1.887(2) . ?
Ni1 C11 1.904(2) . ?
Ni1 P1 2.1434(7) . ?
Ni1 P2 2.1605(7) . ?
Fe1 C1 2.003(2) . ?
Fe1 C6 2.017(2) . ?
Fe1 C7 2.018(2) . ?
Fe1 C2 2.018(3) . ?
Fe1 C5 2.025(2) . ?
Fe1 C10 2.025(3) . ?
Fe1 C9 2.067(3) . ?
Fe1 C8 2.070(3) . ?
Fe1 C4 2.072(2) . ?
Fe1 C3 2.079(3) . ?
Fe1 Si1 2.7209(7) . ?
P1 C28 1.825(2) . ?
P1 C22 1.835(2) . ?
P1 C20 1.848(2) . ?
P2 C34 1.826(3) . ?
P2 C40 1.834(2) . ?
P2 C21 1.852(2) . ?
Si1 C11 1.823(3) . ?
Si1 C19 1.860(3) . ?
Si1 C6 1.889(2) . ?
Si1 C1 1.897(3) . ?
C1 C2 1.447(4) . ?
C1 C5 1.454(4) . ?
C2 C3 1.417(4) . ?
C3 C4 1.423(4) . ?
C4 C5 1.424(4) . ?
C6 C7 1.442(4) . ?
C6 C10 1.447(4) . ?
C7 C8 1.425(4) . ?
C8 C9 1.414(4) . ?
C9 C10 1.409(4) . ?
C11 C12 1.284(3) . ?
C12 C13 1.461(3) . ?
C13 C14 1.399(3) . ?
C13 C18 1.400(3) . ?
C14 C15 1.384(4) . ?
C15 C16 1.387(4) . ?
C16 C17 1.381(4) . ?
C17 C18 1.381(4) . ?
C20 C21 1.537(3) . ?
C22 C27 1.394(3) . ?
C22 C23 1.400(4) . ?
C23 C24 1.388(3) . ?
C24 C25 1.381(4) . ?
C25 C26 1.373(5) . ?
C26 C27 1.398(4) . ?
C28 C29 1.391(3) . ?
C28 C33 1.399(3) . ?
C29 C30 1.393(4) . ?
C30 C31 1.380(4) . ?
C31 C32 1.381(4) . ?
C32 C33 1.386(3) . ?
C34 C39 1.387(3) . ?
C34 C35 1.408(3) . ?
C35 C36 1.385(4) . ?
C36 C37 1.381(4) . ?
C37 C38 1.389(4) . ?
C38 C39 1.390(4) . ?
C40 C45 1.384(3) . ?
C40 C41 1.390(3) . ?
C41 C42 1.392(4) . ?
C42 C43 1.376(4) . ?
C43 C44 1.386(4) . ?
C44 C45 1.386(4) . ?
